data_1524248
loop_
_publ_author_name
'Dayan, D.'
'Dariel, M.P.'
'Mintz, M.H.'

_publ_section_title
;
 Hysteresis effects in cerium-containing La Ni5-type compounds
;
_journal_name_full 'Journal of the Less-Common Metals'
_journal_page_first 15
_journal_page_last 24
_journal_volume 73
_journal_year 1980
_chemical_formula_sum 'Ce0.5 Co2.5 La0.5 Ni2.5'
_chemical_name_systematic '(Ce0.5 La0.5) (Co2.5 Ni2.5)'
_space_group_IT_number 191
_symmetry_space_group_name_Hall '-P 6 2'
_symmetry_space_group_name_H-M 'P 6/m m m'
_cell_angle_alpha 90
_cell_angle_beta 90
_cell_angle_gamma 120
_cell_formula_units_Z 1
_cell_length_a 4.967
_cell_length_b 4.967
_cell_length_c 4.003
_cell_volume 85.527
_citation_journal_id_ASTM JCOMAH
_cod_data_source_file Dayan_JCOMAH_1980_743.cif
_cod_data_source_block Ce0.5Co2.5La0.5Ni2.5
_cod_original_cell_volume 85.52725
_cod_database_code 1524248

loop_
_symmetry_equiv_pos_as_xyz
x,y,z
x-y,x,z
-y,x-y,z
-x,-y,z
-x+y,-x,z
y,-x+y,z
-y,-x,-z
x-y,-y,-z
x,x-y,-z
y,x,-z
-x+y,y,-z
-x,-x+y,-z
-x,-y,-z
-x+y,-x,-z
y,-x+y,-z
x,y,-z
x-y,x,-z
-y,x-y,-z
y,x,z
-x+y,y,z
-x,-x+y,z
-y,-x,z
x-y,-y,z
x,x-y,z

loop_
_atom_site_label
_atom_site_type_symbol
_atom_site_fract_x
_atom_site_fract_y
_atom_site_fract_z
_atom_site_occupancy
_atom_site_U_iso_or_equiv
La1 La 0 0 0 0.5 0.0
Ni2 Ni 0.5 0 0.5 0.5 0.0
Co2 Co 0.5 0 0.5 0.5 0.0
Ni1 Ni 0.3333 0.6667 0 0.5 0.0
Ce1 Ce 0 0 0 0.5 0.0
Co1 Co 0.3333 0.6667 0 0.5 0.0
